data_1509979
loop_
_publ_author_name
'Laqua, W.'
'Lerch, K.'
'Meyer, G.'

_publ_section_title
;
 Kristallstruktur und elektrische Leitfaehigkeit von Ag3 Y Cl6
;
_journal_name_full 'Zeitschrift fuer Anorganische und Allgemeine Chemie'
_journal_page_first 143
_journal_page_last 150
_journal_paper_doi 10.1002/zaac.19905820118
_journal_volume 582
_journal_year 1990
_chemical_formula_sum 'Ag3 Cl6 Y'
_chemical_name_systematic 'Ag3 Y Cl6'
_space_group_IT_number 148
_symmetry_space_group_name_Hall '-R 3'
_symmetry_space_group_name_H-M 'R -3 :H'
_cell_angle_alpha 90
_cell_angle_beta 90
_cell_angle_gamma 120
_cell_formula_units_Z 3
_cell_length_a 6.8669
_cell_length_b 6.8669
_cell_length_c 18.305
_cell_volume 747.518
_citation_journal_id_ASTM ZAACAB
_cod_data_source_file silver3-x_28.cif
_cod_data_source_block Ag3Cl6Y1
_cod_original_cell_volume 747.5182
_cod_original_formula_sum 'Ag3 Cl6 Y1'
_cod_database_code 1509979

loop_
_symmetry_equiv_pos_as_xyz
x,y,z
-y,x-y,z
-x+y,-x,z
-x,-y,-z
y,-x+y,-z
x-y,x,-z
x+2/3,y+1/3,z+1/3
-y+2/3,x-y+1/3,z+1/3
-x+y+2/3,-x+1/3,z+1/3
-x+2/3,-y+1/3,-z+1/3
y+2/3,-x+y+1/3,-z+1/3
x-y+2/3,x+1/3,-z+1/3
x+1/3,y+2/3,z+2/3
-y+1/3,x-y+2/3,z+2/3
-x+y+1/3,-x+2/3,z+2/3
-x+1/3,-y+2/3,-z+2/3
y+1/3,-x+y+2/3,-z+2/3
x-y+1/3,x+2/3,-z+2/3

loop_
_atom_site_label
_atom_site_type_symbol
_atom_site_fract_x
_atom_site_fract_y
_atom_site_fract_z
_atom_site_occupancy
_atom_site_U_iso_or_equiv
Y1 Y+3 0 0 0 1 0.0
Ag3 Ag+1 0 0 0.5 1 0.0
Ag2 Ag+1 0 0 0.2082 0.48 0.0
Cl1 Cl-1 0.3592 0.3525 0.251 1 0.0
Ag1 Ag+1 0 0 0.297 0.52 0.0
